data_8104767
loop_
_publ_author_name
'Yang, De-Zheng'
'Gao, Ting'
'Zhao, Chun-Shen'
'Chai, Hui-Fang'

_publ_section_title
;
 The crystal structure of methyl
 5-(trifluoromethyl)-1H-pyrrole-2-carboxylate, C7H6F3NO2
;
_journal_issue 3
_journal_name_full 'Zeitschrift f\"ur Kristallographie - New Crystal Structures'
_journal_page_first 561
_journal_page_last 563
_journal_paper_doi 10.1515/ncrs-2020-0630
_journal_volume 236
_journal_year 2021
_chemical_formula_moiety 'C7 H6 F3 N O2'
_chemical_formula_sum 'C7 H6 F3 N O2'
_chemical_formula_weight 193.13
_space_group_crystal_system monoclinic
_space_group_IT_number 14
_space_group_name_Hall '-P 2ybc'
_space_group_name_H-M_alt 'P 1 21/c 1'
_atom_sites_solution_hydrogens geom
_atom_sites_solution_primary dual
_cell_angle_alpha 90
_cell_angle_beta 112.5320(10)
_cell_angle_gamma 90
_cell_formula_units_Z 8
_cell_length_a 11.3688(4)
_cell_length_b 10.6836(3)
_cell_length_c 14.4518(5)
_cell_measurement_reflns_used 4125
_cell_measurement_temperature 170
_cell_measurement_theta_max 26.104
_cell_measurement_theta_min 2.720
_cell_volume 1621.32(9)
_computing_cell_refinement 'SAINT V8.40A (?, 2016)'
_computing_data_reduction 'SAINT V8.40A (?, 2016)'
_computing_molecular_graphics 'Olex2 (Dolomanov et al., 2009)'
_computing_publication_material 'Olex2 (Dolomanov et al., 2009)'
_computing_structure_refinement 'ShelXL (Sheldrick, 2015)'
_computing_structure_solution 'XT (Sheldrick, 2015)'
_diffrn_ambient_temperature 170.0
_diffrn_measured_fraction_theta_full 0.989
_diffrn_measured_fraction_theta_max 0.986
_diffrn_measurement_device_type 'D8 VENTURE '
_diffrn_measurement_method '\f and \w scans'
_diffrn_radiation_type MoK\a
_diffrn_radiation_wavelength 0.71073
_diffrn_reflns_av_R_equivalents 0.0322
_diffrn_reflns_av_unetI/netI 0.0324
_diffrn_reflns_Laue_measured_fraction_full 0.989
_diffrn_reflns_Laue_measured_fraction_max 0.986
_diffrn_reflns_limit_h_max 13
_diffrn_reflns_limit_h_min -14
_diffrn_reflns_limit_k_max 13
_diffrn_reflns_limit_k_min -11
_diffrn_reflns_limit_l_max 18
_diffrn_reflns_limit_l_min -17
_diffrn_reflns_number 11412
_diffrn_reflns_point_group_measured_fraction_full 0.989
_diffrn_reflns_point_group_measured_fraction_max 0.986
_diffrn_reflns_theta_full 25.242
_diffrn_reflns_theta_max 26.380
_diffrn_reflns_theta_min 2.442
_diffrn_standards_number 0
_exptl_absorpt_coefficient_mu 0.160
_exptl_absorpt_correction_T_max 0.7454
_exptl_absorpt_correction_T_min 0.6449
_exptl_absorpt_correction_type multi-scan
_exptl_absorpt_process_details
'SADABS-2016/2 (Bruker,2016/2) was used for absorption correction. wR2(int) was 0.1028 before and 0.0468 after correction. The Ratio of minimum to maximum transmission is 0.8652. The \l/2 correction factor is Not present.'
_exptl_crystal_colour colourless
_exptl_crystal_colour_primary colourless
_exptl_crystal_density_diffrn 1.582
_exptl_crystal_description block
_exptl_crystal_F_000 784
_exptl_crystal_size_max 0.15
_exptl_crystal_size_mid 0.08
_exptl_crystal_size_min 0.05
_refine_diff_density_max 0.997
_refine_diff_density_min -0.285
_refine_diff_density_rms 0.054
_refine_ls_extinction_coef .
_refine_ls_extinction_method none
_refine_ls_goodness_of_fit_ref 1.024
_refine_ls_hydrogen_treatment constr
_refine_ls_matrix_type full
_refine_ls_number_parameters 237
_refine_ls_number_reflns 3274
_refine_ls_number_restraints 0
_refine_ls_restrained_S_all 1.024
_refine_ls_R_factor_all 0.0839
_refine_ls_R_factor_gt 0.0554
_refine_ls_shift/su_max 0.000
_refine_ls_shift/su_mean 0.000
_refine_ls_structure_factor_coef Fsqd
_refine_ls_weighting_details 'w=1/[\s^2^(Fo^2^)+(0.0773P)^2^+1.3263P] where P=(Fo^2^+2Fc^2^)/3'
_refine_ls_weighting_scheme calc
_refine_ls_wR_factor_gt 0.1413
_refine_ls_wR_factor_ref 0.1647
_reflns_Friedel_coverage 0.000
_reflns_Friedel_fraction_full .
_reflns_Friedel_fraction_max .
_reflns_number_gt 2312
_reflns_number_total 3274
_reflns_threshold_expression 'I > 2\s(I)'
_cod_data_source_file suppl_j_ncrs-2020-0630_suppl.cif
_cod_data_source_block 1211jt90_0m
_cod_database_code 8104767
_shelx_space_group_comment
;
The symmetry employed for this shelxl refinement is uniquely defined
by the following loop, which should always be used as a source of
symmetry information in preference to the above space-group names.
They are only intended as comments.
;
_shelx_estimated_absorpt_t_max 0.992
_shelx_estimated_absorpt_t_min 0.976
_olex2_refinement_description
;
1. Fixed Uiso
 At 1.2 times of:
  All C(H) groups, All N(H) groups
 At 1.5 times of:
  All C(H,H,H) groups
2.a Aromatic/amide H refined with riding coordinates:
 N2(H2), N1(H1), C4(H4), C3(H3), C10(H10), C11(H11)
2.b Idealised Me refined as rotating group:
 C7(H7A,H7B,H7C), C14(H14A,H14B,H14C)
;

loop_
_space_group_symop_operation_xyz
'x, y, z'
'-x, y+1/2, -z+1/2'
'-x, -y, -z'
'x, -y-1/2, z-1/2'

loop_
_atom_site_label
_atom_site_type_symbol
_atom_site_fract_x
_atom_site_fract_y
_atom_site_fract_z
_atom_site_U_iso_or_equiv
_atom_site_adp_type
_atom_site_occupancy
_atom_site_site_symmetry_order
_atom_site_calc_flag
_atom_site_refinement_flags_posn
_atom_site_refinement_flags_adp
_atom_site_refinement_flags_occupancy
_atom_site_disorder_assembly
_atom_site_disorder_group
C1 C 0.0337(3) 0.3464(3) 0.1344(2) 0.0448(7) Uani 1 1 d . . . . .
C2 C 0.1335(2) 0.2582(2) 0.19820(18) 0.0349(6) Uani 1 1 d . . . . .
C3 C 0.1279(2) 0.1307(2) 0.2081(2) 0.0403(6) Uani 1 1 d . . . . .
H3 H 0.055801 0.078757 0.176375 0.048 Uiso 1 1 calc R . . . .
C4 C 0.2487(2) 0.0921(2) 0.2736(2) 0.0393(6) Uani 1 1 d . . . . .
H4 H 0.274126 0.008669 0.294675 0.047 Uiso 1 1 calc R . . . .
C5 C 0.3237(2) 0.1972(2) 0.30199(17) 0.0305(5) Uani 1 1 d . . . . .
C6 C 0.4564(2) 0.2143(2) 0.36847(18) 0.0318(5) Uani 1 1 d . . . . .
C7 C 0.6436(2) 0.1151(3) 0.4773(2) 0.0438(7) Uani 1 1 d . . . . .
H7A H 0.696243 0.138619 0.439943 0.066 Uiso 1 1 calc GR . . . .
H7B H 0.671680 0.033720 0.509546 0.066 Uiso 1 1 calc GR . . . .
H7C H 0.652231 0.178438 0.528525 0.066 Uiso 1 1 calc GR . . . .
C8 C 0.7811(2) 0.5299(3) 0.5109(2) 0.0430(7) Uani 1 1 d . . . . .
C9 C 0.6746(2) 0.6193(2) 0.45203(19) 0.0354(6) Uani 1 1 d . . . . .
C10 C 0.6724(3) 0.7477(3) 0.4509(2) 0.0410(6) Uani 1 1 d . . . . .
H10 H 0.740818 0.801957 0.487098 0.049 Uiso 1 1 calc R . . . .
C11 C 0.5499(2) 0.7835(2) 0.3859(2) 0.0399(6) Uani 1 1 d . . . . .
H11 H 0.519640 0.866766 0.369911 0.048 Uiso 1 1 calc R . . . .
C12 C 0.4815(2) 0.6757(2) 0.34952(19) 0.0341(6) Uani 1 1 d . . . . .
C13 C 0.3515(2) 0.6542(2) 0.27872(19) 0.0341(6) Uani 1 1 d . . . . .
C14 C 0.1508(2) 0.7447(3) 0.1907(2) 0.0498(8) Uani 1 1 d . . . . .
H14A H 0.147344 0.710044 0.126911 0.075 Uiso 1 1 calc GR . . . .
H14B H 0.108560 0.826492 0.178919 0.075 Uiso 1 1 calc GR . . . .
H14C H 0.107547 0.687855 0.220542 0.075 Uiso 1 1 calc GR . . . .
F1 F 0.01233(19) 0.43870(18) 0.18574(17) 0.0737(6) Uani 1 1 d . . . . .
F2 F 0.0653(2) 0.3989(2) 0.06466(17) 0.0848(7) Uani 1 1 d . . . . .
F3 F -0.07533(17) 0.28633(19) 0.08960(18) 0.0856(8) Uani 1 1 d . . . . .
F4 F 0.7548(2) 0.4700(2) 0.57893(15) 0.0800(7) Uani 1 1 d . . . . .
F5 F 0.8013(2) 0.44724(18) 0.45315(15) 0.0691(6) Uani 1 1 d . . . . .
F6 F 0.88561(19) 0.5951(2) 0.5545(2) 0.0969(9) Uani 1 1 d . . . . .
N1 N 0.25247(18) 0.29785(18) 0.25546(15) 0.0328(5) Uani 1 1 d . . . . .
H1 H 0.279210 0.375862 0.261521 0.039 Uiso 1 1 calc R . . . .
N2 N 0.55882(19) 0.57552(19) 0.39021(16) 0.0349(5) Uani 1 1 d . . . . .
H2 H 0.537323 0.496229 0.378407 0.042 Uiso 1 1 calc R . . . .
O1 O 0.51099(17) 0.31426(16) 0.38549(14) 0.0463(5) Uani 1 1 d . . . . .
O2 O 0.51183(16) 0.10685(15) 0.40926(13) 0.0388(5) Uani 1 1 d . . . . .
O3 O 0.31022(17) 0.55360(16) 0.24295(14) 0.0423(5) Uani 1 1 d . . . . .
O4 O 0.28230(16) 0.75919(17) 0.25813(15) 0.0433(5) Uani 1 1 d . . . . .

loop_
_atom_site_aniso_label
_atom_site_aniso_U_11
_atom_site_aniso_U_22
_atom_site_aniso_U_33
_atom_site_aniso_U_23
_atom_site_aniso_U_13
_atom_site_aniso_U_12
O3 0.0424(10) 0.0312(9) 0.0441(11) 0.0011(8) 0.0063(8) -0.0031(8)
O2 0.0315(9) 0.0310(9) 0.0418(10) 0.0003(8) 0.0006(8) 0.0025(7)
F5 0.0782(13) 0.0640(12) 0.0642(12) 0.0119(10) 0.0262(10) 0.0359(10)
O1 0.0375(10) 0.0324(9) 0.0530(12) 0.0064(8) -0.0004(9) -0.0082(8)
O4 0.0324(9) 0.0347(9) 0.0556(12) 0.0035(9) 0.0089(8) 0.0043(7)
F1 0.0635(12) 0.0607(12) 0.0832(14) -0.0082(10) 0.0127(10) 0.0277(10)
F4 0.0856(15) 0.0950(16) 0.0612(13) 0.0381(12) 0.0301(11) 0.0303(12)
N2 0.0355(11) 0.0286(10) 0.0373(11) 0.0007(9) 0.0105(9) -0.0007(8)
N1 0.0303(10) 0.0273(10) 0.0358(11) -0.0003(8) 0.0070(9) -0.0021(8)
F2 0.0824(14) 0.0964(16) 0.0751(14) 0.0481(13) 0.0295(12) 0.0407(12)
F3 0.0397(10) 0.0643(12) 0.1069(17) 0.0012(12) -0.0231(10) -0.0011(9)
F6 0.0467(11) 0.0668(13) 0.128(2) 0.0080(13) -0.0215(12) -0.0035(10)
C13 0.0369(13) 0.0293(12) 0.0362(13) 0.0059(10) 0.0139(11) 0.0017(10)
C5 0.0306(12) 0.0280(12) 0.0301(12) 0.0016(10) 0.0083(10) 0.0003(10)
C4 0.0388(14) 0.0295(12) 0.0424(15) 0.0010(11) 0.0076(12) -0.0013(10)
C12 0.0328(13) 0.0312(12) 0.0400(14) 0.0020(11) 0.0159(11) 0.0009(10)
C6 0.0321(12) 0.0296(12) 0.0310(12) 0.0005(10) 0.0089(10) 0.0004(10)
C9 0.0330(13) 0.0385(14) 0.0339(13) -0.0002(11) 0.0118(11) -0.0004(10)
C3 0.0329(13) 0.0367(13) 0.0418(15) -0.0032(12) 0.0039(11) -0.0063(11)
C2 0.0273(12) 0.0372(13) 0.0351(13) -0.0017(11) 0.0062(10) 0.0003(10)
C10 0.0370(14) 0.0378(14) 0.0460(16) -0.0081(12) 0.0134(12) -0.0061(11)
C8 0.0371(14) 0.0555(17) 0.0353(14) -0.0093(13) 0.0126(12) -0.0098(12)
C11 0.0380(14) 0.0295(12) 0.0517(16) -0.0001(11) 0.0168(12) -0.0005(10)
C1 0.0376(14) 0.0444(15) 0.0437(15) -0.0039(13) 0.0058(12) -0.0021(12)
C7 0.0317(13) 0.0456(15) 0.0415(15) 0.0008(13) 0.0001(11) 0.0060(11)
C14 0.0321(14) 0.0455(16) 0.0621(19) 0.0066(14) 0.0072(13) 0.0056(12)

loop_
_atom_type_symbol
_atom_type_description
_atom_type_scat_dispersion_real
_atom_type_scat_dispersion_imag
_atom_type_scat_source
C C 0.0033 0.0016 'International Tables Vol C Tables 4.2.6.8 and 6.1.1.4'
H H 0.0000 0.0000 'International Tables Vol C Tables 4.2.6.8 and 6.1.1.4'
F F 0.0171 0.0103 'International Tables Vol C Tables 4.2.6.8 and 6.1.1.4'
N N 0.0061 0.0033 'International Tables Vol C Tables 4.2.6.8 and 6.1.1.4'
O O 0.0106 0.0060 'International Tables Vol C Tables 4.2.6.8 and 6.1.1.4'

loop_
_geom_angle_atom_site_label_1
_geom_angle_atom_site_label_2
_geom_angle_atom_site_label_3
_geom_angle
_geom_angle_site_symmetry_1
_geom_angle_site_symmetry_3
C6 O2 C7 116.04(19) . .
C13 O4 C14 115.4(2) . .
C12 N2 H2 125.8 . .
C9 N2 H2 125.8 . .
C9 N2 C12 108.3(2) . .
C5 N1 H1 125.6 . .
C2 N1 H1 125.6 . .
C2 N1 C5 108.7(2) . .
O3 C13 O4 123.6(2) . .
O3 C13 C12 124.3(2) . .
O4 C13 C12 112.1(2) . .
N1 C5 C4 108.4(2) . .
N1 C5 C6 119.8(2) . .
C4 C5 C6 131.8(2) . .
C5 C4 H4 126.4 . .
C5 C4 C3 107.2(2) . .
C3 C4 H4 126.4 . .
N2 C12 C13 119.4(2) . .
N2 C12 C11 108.4(2) . .
C11 C12 C13 132.2(2) . .
O2 C6 C5 112.2(2) . .
O1 C6 O2 123.4(2) . .
O1 C6 C5 124.4(2) . .
N2 C9 C10 109.1(2) . .
N2 C9 C8 121.0(2) . .
C10 C9 C8 129.9(2) . .
C4 C3 H3 126.5 . .
C2 C3 C4 106.9(2) . .
C2 C3 H3 126.5 . .
N1 C2 C3 108.7(2) . .
N1 C2 C1 121.7(2) . .
C3 C2 C1 129.5(2) . .
C9 C10 H10 126.6 . .
C9 C10 C11 106.8(2) . .
C11 C10 H10 126.6 . .
F5 C8 F4 107.5(3) . .
F5 C8 F6 108.6(3) . .
F5 C8 C9 111.5(2) . .
F4 C8 F6 109.1(3) . .
F4 C8 C9 111.6(2) . .
F6 C8 C9 108.4(2) . .
C12 C11 C10 107.4(2) . .
C12 C11 H11 126.3 . .
C10 C11 H11 126.3 . .
F1 C1 F2 106.1(3) . .
F1 C1 F3 107.4(3) . .
F1 C1 C2 112.7(2) . .
F2 C1 F3 108.1(3) . .
F2 C1 C2 112.1(2) . .
F3 C1 C2 110.1(2) . .
O2 C7 H7A 109.5 . .
O2 C7 H7B 109.5 . .
O2 C7 H7C 109.5 . .
H7A C7 H7B 109.5 . .
H7A C7 H7C 109.5 . .
H7B C7 H7C 109.5 . .
O4 C14 H14A 109.5 . .
O4 C14 H14B 109.5 . .
O4 C14 H14C 109.5 . .
H14A C14 H14B 109.5 . .
H14A C14 H14C 109.5 . .
H14B C14 H14C 109.5 . .

loop_
_geom_bond_atom_site_label_1
_geom_bond_atom_site_label_2
_geom_bond_distance
_geom_bond_site_symmetry_2
O3 C13 1.207(3) .
O2 C6 1.334(3) .
O2 C7 1.446(3) .
F5 C8 1.295(3) .
O1 C6 1.211(3) .
O4 C13 1.336(3) .
O4 C14 1.446(3) .
F1 C1 1.312(3) .
F4 C8 1.300(3) .
N2 H2 0.8800 .
N2 C12 1.366(3) .
N2 C9 1.359(3) .
N1 H1 0.8800 .
N1 C5 1.359(3) .
N1 C2 1.355(3) .
F2 C1 1.317(4) .
F3 C1 1.324(3) .
F6 C8 1.312(3) .
C13 C12 1.458(3) .
C5 C4 1.375(3) .
C5 C6 1.457(3) .
C4 H4 0.9500 .
C4 C3 1.399(4) .
C12 C11 1.376(3) .
C9 C10 1.373(4) .
C9 C8 1.521(4) .
C3 H3 0.9500 .
C3 C2 1.374(4) .
C2 C1 1.491(4) .
C10 H10 0.9500 .
C10 C11 1.402(4) .
C11 H11 0.9500 .
C7 H7A 0.9800 .
C7 H7B 0.9800 .
C7 H7C 0.9800 .
C14 H14A 0.9800 .
C14 H14B 0.9800 .
C14 H14C 0.9800 .
